data_7224149
loop_
_publ_author_name
'De, Siddhartha'
'Jimenez, Juan Ram\`on'
'Li, Yanling'
'Chamoreau, Lise-Marie'
'Journaux, Yves'
'Bousseksou, Azzedine'
'flambard, alexandrine'
'Lescou\"ezec, Rodrigue'

_publ_section_title
;
 One synthesis: two redox states. Temperature-oriented crystallization of
 a charge transfer {Fe2Co2} square complex in a {FeIILSCoIIILS}2
 diamagnetic or {FeIIILSCoIIHS}2 paramagnetic state.
;
_journal_name_full 'RSC Adv.'
_journal_paper_doi 10.1039/C6RA00191B
_journal_year 2016
_chemical_formula_moiety 'C68 H60 B2 Co2 Fe2 N34 O4, 2(B F4), 2(C H4 O)'
_chemical_formula_sum 'C70 H68 B4 Co2 F8 Fe2 N34 O6'
_chemical_formula_weight 1906.38
_chemical_name_systematic
;
 ?
;
_space_group_crystal_system triclinic
_space_group_IT_number 2
_space_group_name_Hall '-P 1'
_space_group_name_H-M_alt 'P -1'
_symmetry_space_group_name_Hall '-P 1'
_symmetry_space_group_name_H-M 'P -1'
_atom_sites_solution_hydrogens mixed
_atom_sites_solution_primary direct
_atom_sites_solution_secondary difmap
_audit_creation_method SHELXL-2013
_audit_update_record
;
2015-10-28 deposited with the CCDC.
2016-02-04 downloaded from the CCDC.
;
_cell_angle_alpha 115.4550(10)
_cell_angle_beta 92.8150(10)
_cell_angle_gamma 116.9930(10)
_cell_formula_units_Z 1
_cell_length_a 13.5576(4)
_cell_length_b 14.0743(4)
_cell_length_c 14.1481(4)
_cell_measurement_reflns_used 9792
_cell_measurement_temperature 200(2)
_cell_measurement_theta_max 32.06
_cell_measurement_theta_min 2.78
_cell_volume 2069.58(11)
_computing_cell_refinement 'Bruker SAINT'
_computing_data_collection 'Bruker APEX2'
_computing_data_reduction 'Bruker SAINT'
_computing_molecular_graphics 'DIAMOND (Brandenburg, 2006)'
_computing_publication_material 'WinGX publication routines (Farrugia, 2012)'
_computing_structure_refinement 'SHELXL-2013 (Sheldrick, 2013)'
_computing_structure_solution 'SIR-97 (Altomare et al., 1999)'
_diffrn_ambient_temperature 200(2)
_diffrn_measured_fraction_theta_full 0.997
_diffrn_measured_fraction_theta_max 0.993
_diffrn_measurement_device_type 'Bruker APEX-II CCD'
_diffrn_measurement_method '\f and \w scans'
_diffrn_radiation_source 'fine-focus sealed tube'
_diffrn_radiation_type MoK\a
_diffrn_radiation_wavelength 0.71073
_diffrn_reflns_av_R_equivalents 0.0179
_diffrn_reflns_av_unetI/netI 0.0159
_diffrn_reflns_laue_measured_fraction_full 0.997
_diffrn_reflns_laue_measured_fraction_max 0.993
_diffrn_reflns_limit_h_max 20
_diffrn_reflns_limit_h_min -20
_diffrn_reflns_limit_k_max 20
_diffrn_reflns_limit_k_min -21
_diffrn_reflns_limit_l_max 21
_diffrn_reflns_limit_l_min -21
_diffrn_reflns_number 59614
_diffrn_reflns_point_group_measured_fraction_full 0.997
_diffrn_reflns_point_group_measured_fraction_max 0.993
_diffrn_reflns_theta_full 25.242
_diffrn_reflns_theta_max 32.087
_diffrn_reflns_theta_min 2.136
_exptl_absorpt_coefficient_mu 0.829
_exptl_absorpt_correction_T_max 0.746
_exptl_absorpt_correction_T_min 0.72
_exptl_absorpt_correction_type multi-scan
_exptl_absorpt_process_details
;
SADABS, Bruker AXS Inc., Madison, 
Wisconsin, USA. 
;
_exptl_crystal_colour red
_exptl_crystal_density_diffrn 1.530
_exptl_crystal_density_method 'not measured'
_exptl_crystal_description prism
_exptl_crystal_F_000 972
_exptl_crystal_size_max 0.24
_exptl_crystal_size_mid 0.22
_exptl_crystal_size_min 0.18
_refine_diff_density_max 0.620
_refine_diff_density_min -0.593
_refine_diff_density_rms 0.061
_refine_ls_extinction_method none
_refine_ls_goodness_of_fit_ref 1.026
_refine_ls_hydrogen_treatment mixed
_refine_ls_matrix_type full
_refine_ls_number_parameters 575
_refine_ls_number_reflns 14369
_refine_ls_number_restraints 0
_refine_ls_restrained_S_all 1.026
_refine_ls_R_factor_all 0.0406
_refine_ls_R_factor_gt 0.0334
_refine_ls_shift/su_max 0.011
_refine_ls_shift/su_mean 0.000
_refine_ls_structure_factor_coef Fsqd
_refine_ls_weighting_details 'w=1/[\s^2^(Fo^2^)+(0.0462P)^2^+1.0555P] where P=(Fo^2^+2Fc^2^)/3'
_refine_ls_weighting_scheme calc
_refine_ls_wR_factor_gt 0.0874
_refine_ls_wR_factor_ref 0.0929
_reflns_Friedel_coverage 0.000
_reflns_number_gt 12378
_reflns_number_total 14369
_reflns_threshold_expression 'I > 2\s(I)'
_cod_data_source_file c6ra00191b2.cif
_cod_data_source_block sdc95_0m
_cod_original_cell_volume 2069.57(11)
_cod_database_code 7224149
_shelx_space_group_comment
;
The symmetry employed for this shelxl refinement is uniquely defined
by the following loop, which should always be used as a source of
symmetry information in preference to the above space-group names.
They are only intended as comments.
;
_shelxl_version_number 2013-4

loop_
_space_group_symop_operation_xyz
'x, y, z'
'-x, -y, -z'

loop_
_atom_site_label
_atom_site_type_symbol
_atom_site_fract_x
_atom_site_fract_y
_atom_site_fract_z
_atom_site_U_iso_or_equiv
_atom_site_adp_type
_atom_site_occupancy
_atom_site_site_symmetry_order
_atom_site_calc_flag
_atom_site_refinement_flags_posn
_atom_site_refinement_flags_adp
Fe1 Fe 0.26066(2) 0.17307(2) 0.87544(2) 0.01833(4) Uani 1 1 d . .
Co1 Co 0.65493(2) 0.41029(2) 0.82832(2) 0.01756(4) Uani 1 1 d . .
N1 N 0.49951(9) 0.28715(10) 0.84223(9) 0.02365(19) Uani 1 1 d . .
N2 N 0.64474(10) 0.56595(10) 0.93007(9) 0.0244(2) Uani 1 1 d . .
N3 N 0.34004(15) 0.10951(15) 1.03486(13) 0.0450(3) Uani 1 1 d . .
N4 N 0.10793(10) 0.12062(11) 0.90162(10) 0.0275(2) Uani 1 1 d . .
N5 N 0.00934(10) 0.04781(12) 0.81473(12) 0.0352(3) Uani 1 1 d . .
N6 N 0.19489(10) 0.00101(10) 0.75306(9) 0.0250(2) Uani 1 1 d . .
N7 N 0.08652(11) -0.06140(10) 0.68289(10) 0.0311(2) Uani 1 1 d . .
N8 N 0.20654(9) 0.20721(10) 0.76828(9) 0.0238(2) Uani 1 1 d . .
N9 N 0.09831(10) 0.12352(11) 0.69396(10) 0.0308(2) Uani 1 1 d . .
N10 N 0.81842(9) 0.53009(10) 0.81957(8) 0.02343(19) Uani 1 1 d . .
N11 N 1.00645(10) 0.65032(11) 0.84625(10) 0.0264(2) Uani 1 1 d . .
N12 N 0.75376(9) 0.45228(9) 0.97758(8) 0.02006(18) Uani 1 1 d . .
N13 N 0.88949(9) 0.55378(11) 1.13659(8) 0.0237(2) Uani 1 1 d . .
N14 N 0.66397(9) 0.25530(9) 0.72342(8) 0.02071(18) Uani 1 1 d . .
N15 N 0.66325(10) 0.10107(10) 0.58393(9) 0.0241(2) Uani 1 1 d . .
N16 N 0.56532(9) 0.37952(10) 0.68206(8) 0.02203(19) Uani 1 1 d . .
N17 N 0.48500(10) 0.31633(11) 0.50974(9) 0.0261(2) Uani 1 1 d . .
O1 O 1.05977(9) 0.64812(12) 1.04001(9) 0.0375(2) Uani 1 1 d . .
O2 O 0.55383(11) 0.13904(10) 0.43691(8) 0.0382(2) Uani 1 1 d . .
B1 B 0.02030(14) 0.00587(16) 0.69824(15) 0.0352(3) Uani 1 1 d . .
H1 H -0.0684(18) -0.0565(19) 0.6352(17) 0.042 Uiso 1 1 d . U
C1 C 0.41047(10) 0.23732(11) 0.85365(9) 0.0201(2) Uani 1 1 d . .
C2 C 0.67708(10) 0.66301(11) 1.00322(10) 0.0206(2) Uani 1 1 d . .
C3 C 0.31289(12) 0.13530(12) 0.97575(11) 0.0267(2) Uani 1 1 d . .
C4 C 0.07550(14) 0.14220(14) 0.99257(14) 0.0345(3) Uani 1 1 d . .
H4 H 0.1269 0.1909 1.0652 0.041 Uiso 1 1 calc R U
C5 C -0.04513(15) 0.08252(17) 0.96489(19) 0.0461(4) Uani 1 1 d . .
H5 H -0.0912 0.0817 1.0134 0.055 Uiso 1 1 calc R U
C6 C -0.08303(14) 0.02528(17) 0.85266(19) 0.0461(4) Uani 1 1 d . .
H6 H -0.1618 -0.0226 0.8088 0.055 Uiso 1 1 calc R U
C7 C 0.23360(13) -0.07622(12) 0.72196(12) 0.0296(3) Uani 1 1 d . .
H7 H 0.3073 -0.0566 0.7570 0.035 Uiso 1 1 calc R U
C8 C 0.15016(16) -0.19000(13) 0.63056(13) 0.0377(3) Uani 1 1 d . .
H8 H 0.1554 -0.2611 0.5919 0.045 Uiso 1 1 calc R U
C9 C 0.05879(15) -0.17663(13) 0.60880(12) 0.0377(3) Uani 1 1 d . .
H9 H -0.0122 -0.2384 0.5511 0.045 Uiso 1 1 calc R U
C10 C 0.25936(13) 0.29458(13) 0.74194(11) 0.0282(2) Uani 1 1 d . .
H10 H 0.3359 0.3649 0.7805 0.034 Uiso 1 1 calc R U
C11 C 0.18585(16) 0.26759(15) 0.64972(13) 0.0375(3) Uani 1 1 d . .
H11 H 0.2018 0.3139 0.6136 0.045 Uiso 1 1 calc R U
C12 C 0.08543(15) 0.15932(15) 0.62246(13) 0.0379(3) Uani 1 1 d . .
H12 H 0.0178 0.1166 0.5628 0.045 Uiso 1 1 calc R U
C13 C 0.83179(13) 0.55182(15) 0.73445(12) 0.0341(3) Uani 1 1 d . .
H13 H 0.7701 0.5202 0.6735 0.041 Uiso 1 1 calc R U
C14 C 0.94685(13) 0.62564(16) 0.74990(13) 0.0361(3) Uani 1 1 d . .
H14 H 0.9793 0.6543 0.7027 0.043 Uiso 1 1 calc R U
C15 C 0.92535(10) 0.59052(11) 0.88681(10) 0.0210(2) Uani 1 1 d . .
C16 C 0.95725(10) 0.59529(12) 0.98986(10) 0.0229(2) Uani 1 1 d . .
C17 C 0.86590(10) 0.53550(11) 1.03226(9) 0.0206(2) Uani 1 1 d . .
C18 C 0.78716(11) 0.47833(13) 1.14584(10) 0.0253(2) Uani 1 1 d . .
H18 H 0.7756 0.4706 1.2085 0.030 Uiso 1 1 calc R U
C19 C 0.70499(11) 0.41634(12) 1.04752(10) 0.0241(2) Uani 1 1 d . .
H19 H 0.6254 0.3568 1.0302 0.029 Uiso 1 1 calc R U
C20 C 1.13029(12) 0.72735(14) 0.89254(14) 0.0318(3) Uani 1 1 d . .
H20 H 1.1635 0.7734 0.9701 0.038 Uiso 1 1 calc R U
C21 C 1.19929(15) 0.73602(19) 0.83028(18) 0.0448(4) Uani 1 1 d . .
H21A H 1.1672 0.6905 0.7526 0.054 Uiso 1 1 calc R U
H21B H 1.2811 0.7878 0.8631 0.054 Uiso 1 1 calc R U
C22 C 0.99783(13) 0.63800(16) 1.22189(12) 0.0366(3) Uani 1 1 d . .
H22 H 1.0564 0.7038 1.2158 0.044 Uiso 1 1 calc R U
C23 C 1.02134(15) 0.62997(19) 1.30820(12) 0.0422(4) Uani 1 1 d . .
H23A H 0.9645 0.5652 1.3166 0.051 Uiso 1 1 calc R U
H23B H 1.0952 0.6889 1.3624 0.051 Uiso 1 1 calc R U
C24 C 0.70359(11) 0.20215(12) 0.76306(10) 0.0256(2) Uani 1 1 d . .
H24 H 0.7278 0.2278 0.8384 0.031 Uiso 1 1 calc R U
C25 C 0.70311(12) 0.10678(13) 0.67813(11) 0.0281(2) Uani 1 1 d . .
H25 H 0.7261 0.0542 0.6832 0.034 Uiso 1 1 calc R U
C26 C 0.63832(10) 0.19290(11) 0.61469(9) 0.0205(2) Uani 1 1 d . .
C27 C 0.57945(11) 0.20780(11) 0.53550(10) 0.0234(2) Uani 1 1 d . .
C28 C 0.54586(10) 0.30117(11) 0.57703(10) 0.0218(2) Uani 1 1 d . .
C29 C 0.46696(13) 0.40774(14) 0.57600(12) 0.0300(3) Uani 1 1 d . .
H29 H 0.4272 0.4386 0.5529 0.036 Uiso 1 1 calc R U
C30 C 0.51714(12) 0.44626(13) 0.68171(11) 0.0277(2) Uani 1 1 d . .
H30 H 0.5184 0.5098 0.7454 0.033 Uiso 1 1 calc R U
C31 C 0.65607(14) 0.01724(14) 0.47700(12) 0.0326(3) Uani 1 1 d . .
H31 H 0.6173 0.0116 0.4153 0.039 Uiso 1 1 calc R U
C32 C 0.70028(18) -0.05231(17) 0.45966(15) 0.0438(4) Uani 1 1 d . .
H32A H 0.7395 -0.0484 0.5200 0.053 Uiso 1 1 calc R U
H32B H 0.6931 -0.1066 0.3868 0.053 Uiso 1 1 calc R U
C33 C 0.45119(15) 0.25715(15) 0.39257(12) 0.0353(3) Uani 1 1 d . .
H33 H 0.4894 0.2178 0.3539 0.042 Uiso 1 1 calc R U
C34 C 0.36956(17) 0.25494(18) 0.33641(14) 0.0461(4) Uani 1 1 d . .
H34A H 0.3303 0.2937 0.3736 0.055 Uiso 1 1 calc R U
H34B H 0.3497 0.2146 0.2586 0.055 Uiso 1 1 calc R U
B2 B 0.7607(2) 0.4801(2) 0.44333(18) 0.0443(4) Uani 1 1 d . .
F2 F 0.73081(14) 0.38110(15) 0.45514(16) 0.0821(5) Uani 1 1 d . .
F1 F 0.7353(2) 0.5555(2) 0.52193(13) 0.1215(9) Uani 1 1 d . .
F4 F 0.87490(16) 0.53882(19) 0.4540(2) 0.1252(9) Uani 1 1 d . .
F3 F 0.69905(19) 0.44653(18) 0.34266(12) 0.0950(6) Uani 1 1 d . .
C35 C 0.5393(2) 0.0097(3) 0.8595(2) 0.0625(6) Uani 1 1 d . .
H35A H 0.5321 0.0578 0.9305 0.094 Uiso 1 1 calc R U
H35B H 0.4839 -0.0787 0.8299 0.094 Uiso 1 1 calc R U
H35C H 0.5226 0.0340 0.8083 0.094 Uiso 1 1 calc R U
O7 O 0.65269(13) 0.03286(16) 0.87382(15) 0.0596(4) Uani 1 1 d . .
H7A H 0.661(3) -0.003(3) 0.906(3) 0.089 Uiso 1 1 d . U

loop_
_atom_site_aniso_label
_atom_site_aniso_U_11
_atom_site_aniso_U_22
_atom_site_aniso_U_33
_atom_site_aniso_U_23
_atom_site_aniso_U_13
_atom_site_aniso_U_12
Fe1 0.01642(7) 0.01554(7) 0.01980(8) 0.00794(6) 0.00403(6) 0.00721(6)
Co1 0.01724(7) 0.01721(7) 0.01500(7) 0.00686(5) 0.00356(5) 0.00812(6)
N1 0.0212(4) 0.0229(5) 0.0230(5) 0.0104(4) 0.0056(4) 0.0102(4)
N2 0.0255(5) 0.0228(5) 0.0222(5) 0.0091(4) 0.0058(4) 0.0130(4)
N3 0.0534(9) 0.0496(8) 0.0432(8) 0.0307(7) 0.0108(7) 0.0289(7)
N4 0.0200(5) 0.0240(5) 0.0355(6) 0.0145(4) 0.0093(4) 0.0097(4)
N5 0.0180(5) 0.0303(6) 0.0474(7) 0.0176(5) 0.0050(5) 0.0080(4)
N6 0.0237(5) 0.0182(4) 0.0256(5) 0.0084(4) 0.0027(4) 0.0086(4)
N7 0.0279(5) 0.0183(5) 0.0303(6) 0.0072(4) -0.0025(4) 0.0060(4)
N8 0.0226(5) 0.0211(5) 0.0244(5) 0.0099(4) 0.0024(4) 0.0111(4)
N9 0.0271(5) 0.0254(5) 0.0305(6) 0.0098(4) -0.0031(4) 0.0123(4)
N10 0.0219(5) 0.0254(5) 0.0193(4) 0.0125(4) 0.0054(4) 0.0089(4)
N11 0.0224(5) 0.0286(5) 0.0284(5) 0.0180(4) 0.0098(4) 0.0101(4)
N12 0.0198(4) 0.0215(4) 0.0177(4) 0.0101(4) 0.0047(3) 0.0100(4)
N13 0.0226(5) 0.0297(5) 0.0172(4) 0.0110(4) 0.0047(4) 0.0136(4)
N14 0.0201(4) 0.0203(4) 0.0184(4) 0.0076(4) 0.0040(3) 0.0105(4)
N15 0.0273(5) 0.0207(5) 0.0232(5) 0.0094(4) 0.0094(4) 0.0133(4)
N16 0.0229(5) 0.0218(5) 0.0193(4) 0.0098(4) 0.0038(4) 0.0112(4)
N17 0.0270(5) 0.0290(5) 0.0212(5) 0.0138(4) 0.0037(4) 0.0133(4)
O1 0.0201(4) 0.0517(7) 0.0363(5) 0.0277(5) 0.0044(4) 0.0113(4)
O2 0.0587(7) 0.0342(5) 0.0186(4) 0.0089(4) 0.0064(4) 0.0270(5)
B1 0.0232(7) 0.0273(7) 0.0383(8) 0.0112(6) -0.0038(6) 0.0076(6)
C1 0.0204(5) 0.0182(5) 0.0182(5) 0.0075(4) 0.0035(4) 0.0095(4)
C2 0.0191(5) 0.0215(5) 0.0214(5) 0.0109(4) 0.0059(4) 0.0108(4)
C3 0.0271(6) 0.0250(6) 0.0273(6) 0.0139(5) 0.0075(5) 0.0126(5)
C4 0.0336(7) 0.0295(7) 0.0460(8) 0.0224(6) 0.0220(6) 0.0167(6)
C5 0.0360(8) 0.0403(8) 0.0779(13) 0.0374(9) 0.0358(9) 0.0226(7)
C6 0.0210(6) 0.0380(8) 0.0780(13) 0.0313(9) 0.0169(7) 0.0126(6)
C7 0.0379(7) 0.0227(6) 0.0303(6) 0.0134(5) 0.0107(5) 0.0175(5)
C8 0.0575(10) 0.0207(6) 0.0300(7) 0.0106(5) 0.0111(6) 0.0196(6)
C9 0.0460(8) 0.0173(6) 0.0287(7) 0.0071(5) -0.0011(6) 0.0071(6)
C10 0.0348(7) 0.0242(6) 0.0296(6) 0.0141(5) 0.0089(5) 0.0179(5)
C11 0.0527(9) 0.0365(8) 0.0331(7) 0.0196(6) 0.0088(6) 0.0291(7)
C12 0.0455(8) 0.0361(7) 0.0301(7) 0.0123(6) -0.0013(6) 0.0256(7)
C13 0.0277(6) 0.0427(8) 0.0259(6) 0.0227(6) 0.0055(5) 0.0096(6)
C14 0.0309(7) 0.0455(8) 0.0320(7) 0.0278(7) 0.0115(5) 0.0125(6)
C15 0.0192(5) 0.0218(5) 0.0208(5) 0.0114(4) 0.0069(4) 0.0092(4)
C16 0.0202(5) 0.0256(5) 0.0224(5) 0.0130(4) 0.0060(4) 0.0110(4)
C17 0.0202(5) 0.0233(5) 0.0172(5) 0.0098(4) 0.0047(4) 0.0113(4)
C18 0.0274(6) 0.0317(6) 0.0211(5) 0.0157(5) 0.0095(4) 0.0165(5)
C19 0.0228(5) 0.0268(6) 0.0229(5) 0.0149(5) 0.0074(4) 0.0111(5)
C20 0.0218(6) 0.0333(7) 0.0443(8) 0.0259(6) 0.0108(5) 0.0115(5)
C21 0.0326(7) 0.0551(10) 0.0681(12) 0.0458(10) 0.0265(8) 0.0240(7)
C22 0.0238(6) 0.0491(9) 0.0218(6) 0.0138(6) 0.0020(5) 0.0128(6)
C23 0.0380(8) 0.0577(10) 0.0236(6) 0.0149(7) 0.0016(6) 0.0260(8)
C24 0.0279(6) 0.0253(6) 0.0220(5) 0.0099(4) 0.0036(4) 0.0153(5)
C25 0.0328(6) 0.0265(6) 0.0277(6) 0.0124(5) 0.0071(5) 0.0191(5)
C26 0.0210(5) 0.0185(5) 0.0194(5) 0.0085(4) 0.0064(4) 0.0095(4)
C27 0.0252(5) 0.0208(5) 0.0195(5) 0.0095(4) 0.0049(4) 0.0096(4)
C28 0.0208(5) 0.0217(5) 0.0189(5) 0.0103(4) 0.0027(4) 0.0086(4)
C29 0.0324(6) 0.0351(7) 0.0290(6) 0.0186(5) 0.0070(5) 0.0205(6)
C30 0.0323(6) 0.0304(6) 0.0253(6) 0.0146(5) 0.0079(5) 0.0198(5)
C31 0.0433(8) 0.0295(6) 0.0253(6) 0.0109(5) 0.0149(6) 0.0217(6)
C32 0.0605(11) 0.0412(9) 0.0376(8) 0.0153(7) 0.0231(8) 0.0361(8)
C33 0.0434(8) 0.0388(8) 0.0214(6) 0.0145(5) 0.0043(5) 0.0213(7)
C34 0.0483(9) 0.0478(10) 0.0291(7) 0.0147(7) -0.0051(7) 0.0221(8)
B2 0.0525(11) 0.0428(10) 0.0411(10) 0.0241(8) 0.0240(9) 0.0241(9)
F2 0.0752(10) 0.0674(9) 0.1166(14) 0.0660(10) 0.0289(9) 0.0287(8)
F1 0.219(2) 0.190(2) 0.0491(8) 0.0501(11) 0.0502(12) 0.184(2)
F4 0.0667(11) 0.0839(13) 0.158(2) 0.0493(14) 0.0507(12) 0.0012(9)
F3 0.1287(15) 0.1037(13) 0.0432(7) 0.0440(8) 0.0259(9) 0.0481(12)
C35 0.0546(12) 0.0894(17) 0.0710(15) 0.0574(14) 0.0254(11) 0.0415(12)
O7 0.0471(8) 0.0714(10) 0.0811(11) 0.0598(9) 0.0142(7) 0.0270(7)

loop_
_atom_type_symbol
_atom_type_description
_atom_type_scat_dispersion_real
_atom_type_scat_dispersion_imag
_atom_type_scat_source
C C 0.0033 0.0016 'International Tables Vol C Tables 4.2.6.8 and 6.1.1.4'
H H 0.0000 0.0000 'International Tables Vol C Tables 4.2.6.8 and 6.1.1.4'
N N 0.0061 0.0033 'International Tables Vol C Tables 4.2.6.8 and 6.1.1.4'
O O 0.0106 0.0060 'International Tables Vol C Tables 4.2.6.8 and 6.1.1.4'
Fe Fe 0.3463 0.8444 'International Tables Vol C Tables 4.2.6.8 and 6.1.1.4'
Co Co 0.3494 0.9721 'International Tables Vol C Tables 4.2.6.8 and 6.1.1.4'
B B 0.0013 0.0007 'International Tables Vol C Tables 4.2.6.8 and 6.1.1.4'
F F 0.0171 0.0103 'International Tables Vol C Tables 4.2.6.8 and 6.1.1.4'

loop_
_geom_angle_atom_site_label_1
_geom_angle_atom_site_label_2
_geom_angle_atom_site_label_3
_geom_angle
_geom_angle_site_symmetry_1
_geom_angle_site_symmetry_3
C2 Fe1 C1 85.65(5) 2_667 .
C2 Fe1 C3 87.88(5) 2_667 .
C1 Fe1 C3 90.52(5) . .
C2 Fe1 N4 90.42(5) 2_667 .
C1 Fe1 N4 175.15(5) . .
C3 Fe1 N4 92.18(6) . .
C2 Fe1 N8 93.88(5) 2_667 .
C1 Fe1 N8 89.05(5) . .
C3 Fe1 N8 178.16(5) . .
N4 Fe1 N8 88.38(5) . .
C2 Fe1 N6 178.09(5) 2_667 .
C1 Fe1 N6 95.39(5) . .
C3 Fe1 N6 90.52(5) . .
N4 Fe1 N6 88.62(5) . .
N8 Fe1 N6 87.74(5) . .
N16 Co1 N14 84.90(4) . .
N16 Co1 N2 93.73(4) . .
N14 Co1 N2 178.58(4) . .
N16 Co1 N1 92.22(4) . .
N14 Co1 N1 87.90(4) . .
N2 Co1 N1 92.54(4) . .
N16 Co1 N12 176.39(4) . .
N14 Co1 N12 96.69(4) . .
N2 Co1 N12 84.65(4) . .
N1 Co1 N12 91.07(4) . .
N16 Co1 N10 91.36(4) . .
N14 Co1 N10 90.00(4) . .
N2 Co1 N10 89.66(4) . .
N1 Co1 N10 175.67(4) . .
N12 Co1 N10 85.42(4) . .
C1 N1 Co1 167.08(10) . .
C2 N2 Co1 156.17(10) . .
C4 N4 N5 107.27(12) . .
C4 N4 Fe1 133.10(11) . .
N5 N4 Fe1 119.63(10) . .
C6 N5 N4 108.85(15) . .
C6 N5 B1 132.40(14) . .
N4 N5 B1 118.74(12) . .
C7 N6 N7 107.01(11) . .
C7 N6 Fe1 133.45(10) . .
N7 N6 Fe1 119.51(9) . .
C9 N7 N6 109.25(13) . .
C9 N7 B1 132.10(13) . .
N6 N7 B1 118.65(11) . .
C10 N8 N9 106.85(11) . .
C10 N8 Fe1 133.05(9) . .
N9 N8 Fe1 119.69(9) . .
C12 N9 N8 109.17(12) . .
C12 N9 B1 132.04(13) . .
N8 N9 B1 118.53(11) . .
C15 N10 C13 105.99(11) . .
C15 N10 Co1 129.72(8) . .
C13 N10 Co1 124.15(9) . .
C14 N11 C15 106.82(11) . .
C14 N11 C20 123.97(12) . .
C15 N11 C20 129.20(12) . .
C17 N12 C19 106.32(10) . .
C17 N12 Co1 128.78(8) . .
C19 N12 Co1 123.42(8) . .
C18 N13 C17 106.97(10) . .
C18 N13 C22 125.31(11) . .
C17 N13 C22 127.68(12) . .
C26 N14 C24 106.99(10) . .
C26 N14 Co1 131.03(8) . .
C24 N14 Co1 121.96(8) . .
C25 N15 C26 106.89(10) . .
C25 N15 C31 124.15(12) . .
C26 N15 C31 128.90(12) . .
C28 N16 C30 106.58(10) . .
C28 N16 Co1 130.79(9) . .
C30 N16 Co1 122.61(8) . .
C29 N17 C28 107.24(11) . .
C29 N17 C33 123.75(12) . .
C28 N17 C33 128.88(12) . .
N5 B1 N7 107.34(13) . .
N5 B1 N9 107.12(13) . .
N7 B1 N9 106.75(13) . .
N5 B1 H1 110.6(11) . .
N7 B1 H1 111.3(11) . .
N9 B1 H1 113.4(11) . .
N1 C1 Fe1 172.21(11) . .
N2 C2 Fe1 176.86(11) . 2_667
N3 C3 Fe1 177.53(14) . .
N4 C4 C5 109.74(16) . .
N4 C4 H4 125.1 . .
C5 C4 H4 125.1 . .
C6 C5 C4 105.14(15) . .
C6 C5 H5 127.4 . .
C4 C5 H5 127.4 . .
N5 C6 C5 108.99(15) . .
N5 C6 H6 125.5 . .
C5 C6 H6 125.5 . .
N6 C7 C8 110.14(14) . .
N6 C7 H7 124.9 . .
C8 C7 H7 124.9 . .
C9 C8 C7 104.84(13) . .
C9 C8 H8 127.6 . .
C7 C8 H8 127.6 . .
N7 C9 C8 108.76(13) . .
N7 C9 H9 125.6 . .
C8 C9 H9 125.6 . .
N8 C10 C11 110.15(13) . .
N8 C10 H10 124.9 . .
C11 C10 H10 124.9 . .
C12 C11 C10 104.88(13) . .
C12 C11 H11 127.6 . .
C10 C11 H11 127.6 . .
N9 C12 C11 108.94(13) . .
N9 C12 H12 125.5 . .
C11 C12 H12 125.5 . .
C14 C13 N10 109.92(12) . .
C14 C13 H13 125.0 . .
N10 C13 H13 125.0 . .
C13 C14 N11 106.79(12) . .
C13 C14 H14 126.6 . .
N11 C14 H14 126.6 . .
N10 C15 N11 110.48(11) . .
N10 C15 C16 127.00(11) . .
N11 C15 C16 122.52(11) . .
O1 C16 C15 119.98(11) . .
O1 C16 C17 120.18(11) . .
C15 C16 C17 119.83(10) . .
N12 C17 N13 110.12(10) . .
N12 C17 C16 127.28(10) . .
N13 C17 C16 122.45(11) . .
C19 C18 N13 106.52(11) . .
C19 C18 H18 126.7 . .
N13 C18 H18 126.7 . .
C18 C19 N12 110.06(11) . .
C18 C19 H19 125.0 . .
N12 C19 H19 125.0 . .
C21 C20 N11 121.69(16) . .
C21 C20 H20 119.2 . .
N11 C20 H20 119.2 . .
C20 C21 H21A 120.0 . .
C20 C21 H21B 120.0 . .
H21A C21 H21B 120.0 . .
C23 C22 N13 123.84(16) . .
C23 C22 H22 118.1 . .
N13 C22 H22 118.1 . .
C22 C23 H23A 120.0 . .
C22 C23 H23B 120.0 . .
H23A C23 H23B 120.0 . .
C25 C24 N14 109.55(11) . .
C25 C24 H24 125.2 . .
N14 C24 H24 125.2 . .
C24 C25 N15 106.89(11) . .
C24 C25 H25 126.6 . .
N15 C25 H25 126.6 . .
N14 C26 N15 109.66(11) . .
N14 C26 C27 126.31(11) . .
N15 C26 C27 123.69(11) . .
O2 C27 C28 120.47(12) . .
O2 C27 C26 119.99(12) . .
C28 C27 C26 119.43(10) . .
N16 C28 N17 109.81(11) . .
N16 C28 C27 126.74(11) . .
N17 C28 C27 123.42(11) . .
C30 C29 N17 106.76(12) . .
C30 C29 H29 126.6 . .
N17 C29 H29 126.6 . .
C29 C30 N16 109.61(12) . .
C29 C30 H30 125.2 . .
N16 C30 H30 125.2 . .
C32 C31 N15 123.32(15) . .
C32 C31 H31 118.3 . .
N15 C31 H31 118.3 . .
C31 C32 H32A 120.0 . .
C31 C32 H32B 120.0 . .
H32A C32 H32B 120.0 . .
C34 C33 N17 122.64(16) . .
C34 C33 H33 118.7 . .
N17 C33 H33 118.7 . .
C33 C34 H34A 120.0 . .
C33 C34 H34B 120.0 . .
H34A C34 H34B 120.0 . .
F4 B2 F2 109.3(2) . .
F4 B2 F1 110.9(2) . .
F2 B2 F1 107.87(19) . .
F4 B2 F3 108.9(2) . .
F2 B2 F3 111.99(19) . .
F1 B2 F3 107.9(2) . .
O7 C35 H35A 109.5 . .
O7 C35 H35B 109.5 . .
H35A C35 H35B 109.5 . .
O7 C35 H35C 109.5 . .
H35A C35 H35C 109.5 . .
H35B C35 H35C 109.5 . .
C35 O7 H7A 109(2) . .

loop_
_geom_bond_atom_site_label_1
_geom_bond_atom_site_label_2
_geom_bond_distance
_geom_bond_site_symmetry_2
Fe1 C2 1.9150(12) 2_667
Fe1 C1 1.9163(12) .
Fe1 C3 1.9209(14) .
Fe1 N4 1.9730(11) .
Fe1 N8 1.9760(11) .
Fe1 N6 1.9853(11) .
Co1 N16 2.1097(10) .
Co1 N14 2.1105(10) .
Co1 N2 2.1153(11) .
Co1 N1 2.1216(11) .
Co1 N12 2.1295(10) .
Co1 N10 2.1414(11) .
N1 C1 1.1503(16) .
N2 C2 1.1515(16) .
N3 C3 1.1483(19) .
N4 C4 1.3350(19) .
N4 N5 1.3639(17) .
N5 C6 1.345(2) .
N5 B1 1.534(2) .
N6 C7 1.3343(17) .
N6 N7 1.3606(16) .
N7 C9 1.3479(19) .
N7 B1 1.537(2) .
N8 C10 1.3358(17) .
N8 N9 1.3642(15) .
N9 C12 1.345(2) .
N9 B1 1.538(2) .
N10 C15 1.3340(15) .
N10 C13 1.3654(16) .
N11 C14 1.3645(18) .
N11 C15 1.3725(15) .
N11 C20 1.4327(18) .
N12 C17 1.3307(15) .
N12 C19 1.3649(15) .
N13 C18 1.3673(17) .
N13 C17 1.3783(15) .
N13 C22 1.4264(17) .
N14 C26 1.3295(15) .
N14 C24 1.3631(16) .
N15 C25 1.3683(17) .
N15 C26 1.3790(16) .
N15 C31 1.4273(17) .
N16 C28 1.3352(15) .
N16 C30 1.3674(17) .
N17 C29 1.3658(19) .
N17 C28 1.3747(16) .
N17 C33 1.4296(17) .
O1 C16 1.2246(15) .
O2 C27 1.2206(15) .
B1 H1 1.13(2) .
C2 Fe1 1.9150(12) 2_667
C4 C5 1.393(2) .
C4 H4 0.9500 .
C5 C6 1.371(3) .
C5 H5 0.9500 .
C6 H6 0.9500 .
C7 C8 1.396(2) .
C7 H7 0.9500 .
C8 C9 1.374(3) .
C8 H8 0.9500 .
C9 H9 0.9500 .
C10 C11 1.394(2) .
C10 H10 0.9500 .
C11 C12 1.373(3) .
C11 H11 0.9500 .
C12 H12 0.9500 .
C13 C14 1.364(2) .
C13 H13 0.9500 .
C14 H14 0.9500 .
C15 C16 1.4644(17) .
C16 C17 1.4706(17) .
C18 C19 1.3636(17) .
C18 H18 0.9500 .
C19 H19 0.9500 .
C20 C21 1.317(2) .
C20 H20 0.9500 .
C21 H21A 0.9500 .
C21 H21B 0.9500 .
C22 C23 1.311(2) .
C22 H22 0.9500 .
C23 H23A 0.9500 .
C23 H23B 0.9500 .
C24 C25 1.3603(18) .
C24 H24 0.9500 .
C25 H25 0.9500 .
C26 C27 1.4840(17) .
C27 C28 1.4783(18) .
C29 C30 1.3645(19) .
C29 H29 0.9500 .
C30 H30 0.9500 .
C31 C32 1.311(2) .
C31 H31 0.9500 .
C32 H32A 0.9500 .
C32 H32B 0.9500 .
C33 C34 1.311(2) .
C33 H33 0.9500 .
C34 H34A 0.9500 .
C34 H34B 0.9500 .
B2 F4 1.346(3) .
B2 F2 1.352(3) .
B2 F1 1.355(3) .
B2 F3 1.377(3) .
C35 O7 1.403(3) .
C35 H35A 0.9800 .
C35 H35B 0.9800 .
C35 H35C 0.9800 .
O7 H7A 0.86(3) .
